data_4065108
loop_
_publ_author_name
'Schreiber, Dominique F.'
'Ortin, Yannick'
'M\"uller-Bunz, Helge'
'Phillips, Andrew D.'

_publ_section_title
;
 Application of Electron-Withdrawing Coordinatively Unsaturated \h6-Arene
 \b-Diketiminato--Ruthenium Complexes in Lewis Acid Catalyzed Diels--Alder
 Reactions
;
_journal_issue 20
_journal_name_full Organometallics
_journal_page_first 5381
_journal_paper_doi 10.1021/om200566a
_journal_volume 30
_journal_year 2011
_chemical_formula_moiety 'C31 H21 Cl F18 N2 Ru, C H Cl3'
_chemical_formula_sum 'C32 H22 Cl4 F18 N2 Ru'
_chemical_formula_weight 1019.39
_chemical_name_common pCymRuCl(MegaF)
_chemical_name_systematic
; 
 ? 
;
_space_group_IT_number 14
_symmetry_cell_setting monoclinic
_symmetry_space_group_name_Hall '-P 2ybc'
_symmetry_space_group_name_H-M 'P 1 21/c 1'
_atom_sites_solution_hydrogens geom
_atom_sites_solution_primary direct
_atom_sites_solution_secondary difmap
_audit_creation_method SHELXL-97
_cell_angle_alpha 90.00
_cell_angle_beta 93.149(2)
_cell_angle_gamma 90.00
_cell_formula_units_Z 4
_cell_length_a 14.5031(3)
_cell_length_b 10.7739(2)
_cell_length_c 24.4532(6)
_cell_measurement_reflns_used 36562
_cell_measurement_temperature 100(2)
_cell_measurement_theta_max 28.7759
_cell_measurement_theta_min 3.3425
_cell_volume 3815.16(14)
_computing_cell_refinement
; 
CrysAlisPro, Oxford Diffraction Ltd., 
Version 1.171.33.66 (release 28-04-2010 CrysAlis171 .NET) 
(compiled Apr 28 2010,14:27:37) 
;
_computing_data_collection
; 
CrysAlisPro, Oxford Diffraction Ltd., 
Version 1.171.33.66 (release 28-04-2010 CrysAlis171 .NET) 
(compiled Apr 28 2010,14:27:37) 
;
_computing_data_reduction
; 
CrysAlisPro, Oxford Diffraction Ltd., 
Version 1.171.33.66 (release 28-04-2010 CrysAlis171 .NET) 
(compiled Apr 28 2010,14:27:37) 
;
_computing_molecular_graphics 'ORTEP-3 for windows 2.02 (Farrugia, 2008)'
_computing_publication_material 'WinGX 1.80.05 (Farrugia, 2009)'
_computing_structure_refinement 'SHELXL-97 (Sheldrick, 2008)'
_computing_structure_solution 'SHELXS-97 (Sheldrick, 2008)'
_diffrn_ambient_temperature 100(2)
_diffrn_detector_area_resol_mean 10.3196
_diffrn_measured_fraction_theta_full 0.989
_diffrn_measured_fraction_theta_max 0.989
_diffrn_measurement_device_type 'SuperNova, Dual, Cu at zero, Atlas'
_diffrn_measurement_method '\w scans'
_diffrn_radiation_monochromator mirror
_diffrn_radiation_source 'SuperNova (Mo) X-ray Source'
_diffrn_radiation_type MoK\a
_diffrn_radiation_wavelength 0.71073
_diffrn_reflns_av_R_equivalents 0.0307
_diffrn_reflns_av_sigmaI/netI 0.0193
_diffrn_reflns_limit_h_max 19
_diffrn_reflns_limit_h_min -19
_diffrn_reflns_limit_k_max 14
_diffrn_reflns_limit_k_min -14
_diffrn_reflns_limit_l_max 33
_diffrn_reflns_limit_l_min -32
_diffrn_reflns_number 62012
_diffrn_reflns_theta_full 28.84
_diffrn_reflns_theta_max 28.84
_diffrn_reflns_theta_min 3.35
_exptl_absorpt_coefficient_mu 0.807
_exptl_absorpt_correction_T_max 0.915
_exptl_absorpt_correction_T_min 0.830
_exptl_absorpt_correction_type analytical
_exptl_absorpt_process_details
; 
CrysAlisPro, Oxford Diffraction Ltd., 
Version 1.171.33.66 (release 28-04-2010 CrysAlis171 .NET) 
(compiled Apr 28 2010,14:27:37) 
Analytical numeric absorption correction using a multifaceted crystal
model based on expressions derived by R.C. Clark & J.S. Reid.
(Clark, R. C. & Reid, J. S. (1995). Acta Cryst. A51, 887-897)
;
_exptl_crystal_colour red
_exptl_crystal_density_diffrn 1.775
_exptl_crystal_density_method 'not measured'
_exptl_crystal_description block
_exptl_crystal_F_000 2008
_exptl_crystal_size_max 0.3094
_exptl_crystal_size_mid 0.2251
_exptl_crystal_size_min 0.1241
_refine_diff_density_max 1.120
_refine_diff_density_min -1.684
_refine_diff_density_rms 0.118
_refine_ls_extinction_method none
_refine_ls_goodness_of_fit_ref 1.177
_refine_ls_hydrogen_treatment constr
_refine_ls_matrix_type full
_refine_ls_number_parameters 517
_refine_ls_number_reflns 9889
_refine_ls_number_restraints 0
_refine_ls_restrained_S_all 1.177
_refine_ls_R_factor_all 0.0624
_refine_ls_R_factor_gt 0.0564
_refine_ls_shift/su_max 0.002
_refine_ls_shift/su_mean 0.000
_refine_ls_structure_factor_coef Fsqd
_refine_ls_weighting_details 'calc w=1/[\s^2^(Fo^2^)+(0.0338P)^2^+19.9889P] where P=(Fo^2^+2Fc^2^)/3'
_refine_ls_weighting_scheme calc
_refine_ls_wR_factor_gt 0.1365
_refine_ls_wR_factor_ref 0.1389
_reflns_number_gt 8800
_reflns_number_total 9889
_reflns_threshold_expression I>2\s(I)
_cod_data_source_file om200566a_si_002.cif
_cod_data_source_block adp629
_cod_original_sg_symbol_H-M 'P 21/c'
_cod_database_code 4065108

loop_
_symmetry_equiv_pos_as_xyz
'x, y, z'
'-x, y+1/2, -z+1/2'
'-x, -y, -z'
'x, -y-1/2, z-1/2'

loop_
_atom_site_label
_atom_site_type_symbol
_atom_site_fract_x
_atom_site_fract_y
_atom_site_fract_z
_atom_site_U_iso_or_equiv
_atom_site_adp_type
_atom_site_occupancy
_atom_site_symmetry_multiplicity
_atom_site_calc_flag
_atom_site_refinement_flags
Ru Ru 0.659632(18) 0.94448(3) 0.826296(11) 0.01546(8) Uani 1 1 d .
Cl1 Cl 0.61923(6) 0.75384(9) 0.77769(4) 0.02354(19) Uani 1 1 d .
C1 C 0.4650(2) 0.9567(4) 0.85995(15) 0.0189(7) Uani 1 1 d .
C2 C 0.4348(2) 1.0573(4) 0.88950(15) 0.0229(7) Uani 1 1 d .
H2 H 0.4694 1.0850 0.9213 0.028 Uiso 1 1 calc R
C3 C 0.3532(3) 1.1174(4) 0.87215(16) 0.0228(8) Uani 1 1 d .
C7 C 0.3200(3) 1.2244(5) 0.9053(2) 0.0367(11) Uani 1 1 d .
F1 F 0.3885(2) 1.2973(3) 0.92378(13) 0.0453(7) Uani 1 1 d .
F2 F 0.2785(2) 1.1841(4) 0.94935(14) 0.0622(10) Uani 1 1 d .
F3 F 0.2602(3) 1.2959(4) 0.87692(15) 0.0670(12) Uani 1 1 d .
C4 C 0.3016(2) 1.0787(3) 0.82596(16) 0.0196(7) Uani 1 1 d .
H4 H 0.2460 1.1199 0.8145 0.024 Uiso 1 1 calc R
C5 C 0.3331(2) 0.9780(4) 0.79680(15) 0.0192(7) Uani 1 1 d .
C8 C 0.2791(3) 0.9316(4) 0.74701(17) 0.0252(8) Uani 1 1 d .
F4 F 0.20710(18) 1.0020(3) 0.73197(12) 0.0369(6) Uani 1 1 d .
F5 F 0.24509(18) 0.8172(2) 0.75547(12) 0.0351(6) Uani 1 1 d .
F6 F 0.33162(18) 0.9203(3) 0.70383(10) 0.0379(6) Uani 1 1 d .
C6 C 0.4143(2) 0.9167(3) 0.81315(15) 0.0192(7) Uani 1 1 d .
H6 H 0.4350 0.8483 0.7926 0.023 Uiso 1 1 calc R
N1 N 0.5500(2) 0.8946(3) 0.87484(13) 0.0181(6) Uani 1 1 d .
C9 C 0.5539(2) 0.8088(4) 0.91317(15) 0.0215(7) Uani 1 1 d .
C10 C 0.4676(3) 0.7824(5) 0.94511(17) 0.0293(9) Uani 1 1 d .
F7 F 0.39182(16) 0.7646(3) 0.91243(11) 0.0361(6) Uani 1 1 d .
F8 F 0.4502(2) 0.8783(3) 0.97821(11) 0.0422(7) Uani 1 1 d .
F9 F 0.47614(18) 0.6829(3) 0.97679(12) 0.0442(8) Uani 1 1 d .
C11 C 0.6303(3) 0.7376(4) 0.92979(16) 0.0234(8) Uani 1 1 d .
H11 H 0.6208 0.6754 0.9564 0.028 Uiso 1 1 calc R
C12 C 0.7190(3) 0.7476(4) 0.91166(15) 0.0206(7) Uani 1 1 d .
C13 C 0.7886(3) 0.6557(4) 0.93920(17) 0.0262(8) Uani 1 1 d .
F10 F 0.83692(18) 0.5949(2) 0.90256(11) 0.0332(6) Uani 1 1 d .
F11 F 0.74804(18) 0.5697(3) 0.96880(12) 0.0365(6) Uani 1 1 d .
F12 F 0.84954(16) 0.7134(3) 0.97389(10) 0.0311(5) Uani 1 1 d .
N2 N 0.7468(2) 0.8247(3) 0.87442(13) 0.0180(6) Uani 1 1 d .
C14 C 0.8419(2) 0.8262(3) 0.86031(16) 0.0194(7) Uani 1 1 d .
C15 C 0.9098(3) 0.8825(4) 0.89389(16) 0.0227(7) Uani 1 1 d .
H15 H 0.8953 0.9154 0.9284 0.027 Uiso 1 1 calc R
C16 C 0.9994(3) 0.8904(4) 0.87649(17) 0.0259(8) Uani 1 1 d .
C20 C 1.0703(3) 0.9595(5) 0.9120(2) 0.0363(10) Uani 1 1 d .
F13 F 1.0661(2) 0.9327(4) 0.96454(13) 0.0546(9) Uani 1 1 d .
F14 F 1.15583(19) 0.9372(4) 0.89880(15) 0.0666(12) Uani 1 1 d .
F15 F 1.0575(3) 1.0819(3) 0.9089(2) 0.0780(14) Uani 1 1 d .
C17 C 1.0222(3) 0.8417(4) 0.82672(18) 0.0281(9) Uani 1 1 d .
H17 H 1.0834 0.8479 0.8150 0.034 Uiso 1 1 calc R
C18 C 0.9536(3) 0.7833(4) 0.79410(17) 0.0252(8) Uani 1 1 d .
C21 C 0.9774(3) 0.7237(5) 0.7412(2) 0.0401(12) Uani 1 1 d .
F16 F 1.04859(19) 0.7764(4) 0.71918(12) 0.0508(9) Uani 1 1 d .
F17 F 0.9076(2) 0.7234(5) 0.70439(14) 0.0699(13) Uani 1 1 d .
F18 F 1.0005(4) 0.6034(4) 0.7481(2) 0.0879(15) Uani 1 1 d .
C19 C 0.8637(2) 0.7760(4) 0.81022(16) 0.0217(7) Uani 1 1 d .
H19 H 0.8173 0.7371 0.7873 0.026 Uiso 1 1 calc R
C22 C 0.7319(2) 1.1202(3) 0.84839(15) 0.0193(7) Uani 1 1 d .
C28 C 0.7846(3) 1.1609(4) 0.90040(17) 0.0242(8) Uani 1 1 d .
H28 H 0.8443 1.1141 0.9030 0.029 Uiso 1 1 calc R
C29 C 0.8078(4) 1.2989(4) 0.8962(2) 0.0363(10) Uani 1 1 d .
H29A H 0.7507 1.3476 0.8959 0.054 Uiso 1 1 calc R
H29B H 0.8390 1.3141 0.8623 0.054 Uiso 1 1 calc R
H29C H 0.8484 1.3234 0.9277 0.054 Uiso 1 1 calc R
C30 C 0.7346(4) 1.1340(6) 0.95203(18) 0.0422(12) Uani 1 1 d .
H30A H 0.6768 1.1813 0.9513 0.063 Uiso 1 1 calc R
H30B H 0.7738 1.1581 0.9842 0.063 Uiso 1 1 calc R
H30C H 0.7208 1.0451 0.9539 0.063 Uiso 1 1 calc R
C23 C 0.7771(2) 1.0621(4) 0.80495(16) 0.0221(7) Uani 1 1 d .
H23 H 0.8419 1.0488 0.8089 0.027 Uiso 1 1 calc R
C24 C 0.7292(3) 1.0237(4) 0.75642(16) 0.0235(8) Uani 1 1 d .
H24 H 0.7611 0.9812 0.7292 0.028 Uiso 1 1 calc R
C25 C 0.6328(3) 1.0482(4) 0.74774(16) 0.0247(8) Uani 1 1 d .
C31 C 0.5804(3) 1.0092(5) 0.69563(17) 0.0340(10) Uani 1 1 d .
H31A H 0.5144 1.0254 0.6988 0.051 Uiso 1 1 calc R
H31B H 0.5900 0.9204 0.6895 0.051 Uiso 1 1 calc R
H31C H 0.6027 1.0565 0.6648 0.051 Uiso 1 1 calc R
C26 C 0.5884(3) 1.1100(4) 0.78926(16) 0.0222(7) Uani 1 1 d .
H26 H 0.5251 1.1318 0.7836 0.027 Uiso 1 1 calc R
C27 C 0.6358(3) 1.1407(4) 0.83950(16) 0.0211(7) Uani 1 1 d .
H27 H 0.6024 1.1759 0.8680 0.025 Uiso 1 1 calc R
C32 C 0.8735(4) 0.0263(6) 0.5849(3) 0.0575(16) Uani 1 1 d .
H32 H 0.8451 -0.0474 0.5657 0.069 Uiso 1 1 calc R
Cl2 Cl 0.7877(2) 0.1117(3) 0.6106(2) 0.176(2) Uani 1 1 d .
Cl3 Cl 0.9468(2) -0.0250(4) 0.6355(2) 0.195(2) Uani 1 1 d .
Cl4 Cl 0.93294(17) 0.1111(3) 0.53779(9) 0.1089(10) Uani 1 1 d .

loop_
_atom_site_aniso_label
_atom_site_aniso_U_11
_atom_site_aniso_U_22
_atom_site_aniso_U_33
_atom_site_aniso_U_23
_atom_site_aniso_U_13
_atom_site_aniso_U_12
Ru 0.01042(12) 0.01905(14) 0.01687(13) 0.00033(11) 0.00035(9) 0.00018(10)
Cl1 0.0179(4) 0.0257(4) 0.0270(4) -0.0064(4) 0.0002(3) -0.0015(3)
C1 0.0108(14) 0.0253(18) 0.0206(16) 0.0004(14) 0.0015(12) 0.0003(13)
C2 0.0154(15) 0.035(2) 0.0183(16) -0.0032(16) 0.0013(13) -0.0010(15)
C3 0.0170(16) 0.030(2) 0.0220(18) -0.0049(15) 0.0033(13) 0.0038(15)
C7 0.024(2) 0.050(3) 0.035(2) -0.019(2) -0.0011(17) 0.011(2)
F1 0.0390(15) 0.0380(16) 0.0583(19) -0.0247(14) -0.0039(14) 0.0031(13)
F2 0.056(2) 0.081(3) 0.0522(19) -0.0343(19) 0.0304(16) -0.0069(19)
F3 0.062(2) 0.068(2) 0.068(2) -0.0395(19) -0.0277(18) 0.0456(19)
C4 0.0138(15) 0.0198(18) 0.0252(18) -0.0017(14) 0.0002(13) 0.0011(13)
C5 0.0140(15) 0.0216(17) 0.0218(17) -0.0026(14) -0.0006(13) -0.0031(13)
C8 0.0190(17) 0.028(2) 0.0280(19) -0.0052(16) -0.0057(14) -0.0002(15)
F4 0.0300(13) 0.0332(14) 0.0449(15) -0.0104(12) -0.0210(11) 0.0094(11)
F5 0.0282(13) 0.0269(13) 0.0489(16) -0.0056(12) -0.0107(11) -0.0070(10)
F6 0.0324(13) 0.0568(18) 0.0240(12) -0.0128(12) -0.0025(10) -0.0066(12)
C6 0.0133(15) 0.0211(18) 0.0232(17) -0.0034(14) 0.0012(13) -0.0008(13)
N1 0.0119(13) 0.0221(15) 0.0203(14) -0.0007(12) 0.0008(11) 0.0002(11)
C9 0.0148(15) 0.030(2) 0.0201(17) -0.0006(15) 0.0023(13) -0.0043(14)
C10 0.0174(17) 0.043(2) 0.027(2) 0.0077(18) 0.0032(15) -0.0039(17)
F7 0.0171(11) 0.0530(17) 0.0382(14) 0.0095(13) 0.0003(10) -0.0089(11)
F8 0.0371(15) 0.061(2) 0.0300(14) -0.0042(13) 0.0172(11) -0.0015(14)
F9 0.0243(13) 0.062(2) 0.0471(16) 0.0301(15) 0.0094(11) -0.0005(13)
C11 0.0194(17) 0.028(2) 0.0224(18) 0.0045(15) 0.0025(14) -0.0015(15)
C12 0.0184(16) 0.0222(18) 0.0211(17) 0.0021(14) -0.0009(13) 0.0002(14)
C13 0.0227(18) 0.026(2) 0.030(2) 0.0074(16) 0.0043(15) 0.0038(15)
F10 0.0367(14) 0.0250(12) 0.0386(14) 0.0040(11) 0.0095(11) 0.0105(11)
F11 0.0302(13) 0.0327(14) 0.0472(16) 0.0196(12) 0.0070(11) 0.0038(11)
F12 0.0221(11) 0.0405(15) 0.0301(12) 0.0062(11) -0.0040(9) 0.0067(10)
N2 0.0130(13) 0.0201(15) 0.0209(14) 0.0011(12) 0.0008(11) 0.0005(11)
C14 0.0124(15) 0.0189(17) 0.0267(18) 0.0038(14) 0.0003(13) 0.0007(13)
C15 0.0171(16) 0.0252(19) 0.0254(18) 0.0030(15) -0.0024(14) 0.0009(14)
C16 0.0154(16) 0.030(2) 0.032(2) 0.0042(17) -0.0043(15) -0.0025(15)
C20 0.0215(19) 0.050(3) 0.037(2) 0.001(2) -0.0067(17) -0.0092(19)
F13 0.0328(15) 0.094(3) 0.0357(16) -0.0041(17) -0.0077(12) -0.0168(17)
F14 0.0181(13) 0.124(4) 0.058(2) -0.027(2) 0.0025(13) -0.0209(17)
F15 0.078(3) 0.042(2) 0.108(3) 0.000(2) -0.051(2) -0.0199(19)
C17 0.0144(16) 0.035(2) 0.035(2) 0.0042(18) 0.0008(15) -0.0024(15)
C18 0.0164(17) 0.027(2) 0.032(2) -0.0007(16) 0.0029(15) 0.0004(15)
C21 0.020(2) 0.057(3) 0.045(3) -0.012(2) 0.0107(18) -0.005(2)
F16 0.0247(13) 0.089(3) 0.0404(16) -0.0102(16) 0.0131(12) -0.0171(15)
F17 0.0271(15) 0.137(4) 0.0461(18) -0.041(2) 0.0085(13) -0.0164(19)
F18 0.119(4) 0.057(2) 0.094(3) -0.016(2) 0.059(3) 0.017(2)
C19 0.0148(16) 0.0211(18) 0.0293(19) -0.0012(15) 0.0002(14) 0.0006(13)
C22 0.0183(16) 0.0167(16) 0.0227(17) 0.0037(14) -0.0017(13) -0.0020(13)
C28 0.0185(17) 0.0256(19) 0.0280(19) -0.0004(16) -0.0046(14) -0.0005(14)
C29 0.045(3) 0.030(2) 0.033(2) -0.0021(18) -0.008(2) -0.012(2)
C30 0.039(3) 0.065(4) 0.022(2) 0.006(2) -0.0039(18) -0.017(2)
C23 0.0150(15) 0.0237(18) 0.0279(18) 0.0051(15) 0.0032(13) -0.0033(14)
C24 0.0240(18) 0.0262(19) 0.0210(17) 0.0035(15) 0.0068(14) -0.0028(15)
C25 0.0252(18) 0.029(2) 0.0201(17) 0.0055(16) -0.0006(14) -0.0023(16)
C31 0.034(2) 0.047(3) 0.0205(19) -0.0009(18) -0.0054(16) 0.000(2)
C26 0.0153(16) 0.0219(18) 0.0287(19) 0.0041(15) -0.0047(14) 0.0033(14)
C27 0.0182(16) 0.0199(17) 0.0254(18) 0.0106(14) 0.0035(14) -0.0065(13)
C32 0.046(3) 0.056(4) 0.070(4) 0.007(3) 0.000(3) -0.010(3)
Cl2 0.107(2) 0.0874(18) 0.348(6) 0.045(3) 0.135(3) 0.0276(16)
Cl3 0.095(2) 0.205(4) 0.276(5) 0.173(4) -0.070(3) -0.040(2)
Cl4 0.0862(15) 0.179(3) 0.0610(11) 0.0141(14) -0.0017(10) -0.0644(17)

loop_
_atom_type_symbol
_atom_type_description
_atom_type_scat_dispersion_real
_atom_type_scat_dispersion_imag
_atom_type_scat_source
C C 0.0033 0.0016 'International Tables Vol C Tables 4.2.6.8 and 6.1.1.4'
H H 0.0000 0.0000 'International Tables Vol C Tables 4.2.6.8 and 6.1.1.4'
N N 0.0061 0.0033 'International Tables Vol C Tables 4.2.6.8 and 6.1.1.4'
F F 0.0171 0.0103 'International Tables Vol C Tables 4.2.6.8 and 6.1.1.4'
Cl Cl 0.1484 0.1585 'International Tables Vol C Tables 4.2.6.8 and 6.1.1.4'
Ru Ru -1.2594 0.8363 'International Tables Vol C Tables 4.2.6.8 and 6.1.1.4'

loop_
_geom_angle_atom_site_label_1
_geom_angle_atom_site_label_2
_geom_angle_atom_site_label_3
_geom_angle
N1 Ru N2 88.72(12)
N1 Ru C27 91.92(13)
N2 Ru C27 127.32(13)
N1 Ru C24 158.14(14)
N2 Ru C24 112.46(13)
C27 Ru C24 79.71(15)
N1 Ru C23 153.63(14)
N2 Ru C23 92.07(13)
C27 Ru C23 66.88(14)
C24 Ru C23 37.11(14)
N1 Ru C22 116.25(13)
N2 Ru C22 97.19(13)
C27 Ru C22 37.65(13)
C24 Ru C22 68.14(15)
C23 Ru C22 37.53(14)
N1 Ru C26 94.91(13)
N2 Ru C26 164.32(13)
C27 Ru C26 37.47(14)
C24 Ru C26 66.21(15)
C23 Ru C26 77.95(14)
C22 Ru C26 67.53(14)
N1 Ru C25 120.68(13)
N2 Ru C25 148.38(13)
C27 Ru C25 67.63(15)
C24 Ru C25 37.47(14)
C23 Ru C25 67.08(14)
C22 Ru C25 80.80(14)
C26 Ru C25 36.55(15)
N1 Ru Cl1 83.71(9)
N2 Ru Cl1 82.96(9)
C27 Ru Cl1 149.42(10)
C24 Ru Cl1 93.25(11)
C23 Ru Cl1 122.55(11)
C22 Ru Cl1 160.03(10)
C26 Ru Cl1 112.58(11)
C25 Ru Cl1 88.65(11)
C2 C1 C6 120.1(3)
C2 C1 N1 121.6(3)
C6 C1 N1 118.2(3)
C1 C2 C3 119.4(3)
C1 C2 H2 120.3
C3 C2 H2 120.3
C4 C3 C2 121.3(4)
C4 C3 C7 119.7(3)
C2 C3 C7 118.9(4)
F1 C7 F3 106.9(5)
F1 C7 F2 106.3(4)
F3 C7 F2 107.4(4)
F1 C7 C3 112.4(4)
F3 C7 C3 112.5(4)
F2 C7 C3 111.0(4)
C3 C4 C5 118.4(3)
C3 C4 H4 120.8
C5 C4 H4 120.8
C4 C5 C6 121.4(3)
C4 C5 C8 120.4(3)
C6 C5 C8 118.2(3)
F4 C8 F6 107.9(3)
F4 C8 F5 106.0(3)
F6 C8 F5 105.4(3)
F4 C8 C5 113.8(3)
F6 C8 C5 112.1(3)
F5 C8 C5 111.1(3)
C5 C6 C1 119.3(3)
C5 C6 H6 120.3
C1 C6 H6 120.3
C9 N1 C1 120.9(3)
C9 N1 Ru 125.2(2)
C1 N1 Ru 113.8(2)
N1 C9 C11 126.8(3)
N1 C9 C10 119.2(3)
C11 C9 C10 114.0(3)
F9 C10 F7 106.4(4)
F9 C10 F8 106.6(4)
F7 C10 F8 107.2(4)
F9 C10 C9 113.2(4)
F7 C10 C9 112.8(3)
F8 C10 C9 110.3(4)
C12 C11 C9 127.0(4)
C12 C11 H11 116.5
C9 C11 H11 116.5
N2 C12 C11 126.6(4)
N2 C12 C13 119.4(3)
C11 C12 C13 114.0(3)
F11 C13 F10 106.7(3)
F11 C13 F12 105.9(3)
F10 C13 F12 107.4(3)
F11 C13 C12 112.7(3)
F10 C13 C12 112.1(3)
F12 C13 C12 111.7(3)
C12 N2 C14 120.5(3)
C12 N2 Ru 125.1(2)
C14 N2 Ru 114.2(2)
C15 C14 C19 120.2(3)
C15 C14 N2 121.4(3)
C19 C14 N2 118.3(3)
C14 C15 C16 119.4(4)
C14 C15 H15 120.3
C16 C15 H15 120.3
C17 C16 C15 121.2(4)
C17 C16 C20 120.5(4)
C15 C16 C20 118.2(4)
F13 C20 F14 107.0(4)
F13 C20 F15 105.0(5)
F14 C20 F15 107.2(5)
F13 C20 C16 112.7(4)
F14 C20 C16 112.9(4)
F15 C20 C16 111.5(4)
C16 C17 C18 118.6(4)
C16 C17 H17 120.7
C18 C17 H17 120.7
C19 C18 C17 121.2(4)
C19 C18 C21 119.1(4)
C17 C18 C21 119.7(4)
F17 C21 F16 108.1(5)
F17 C21 F18 105.1(5)
F16 C21 F18 105.7(4)
F17 C21 C18 112.7(4)
F16 C21 C18 113.0(4)
F18 C21 C18 111.9(5)
C18 C19 C14 119.4(4)
C18 C19 H19 120.3
C14 C19 H19 120.3
C27 C22 C23 116.3(3)
C27 C22 C28 122.1(3)
C23 C22 C28 121.5(3)
C27 C22 Ru 69.4(2)
C23 C22 Ru 70.9(2)
C28 C22 Ru 131.5(3)
C22 C28 C30 113.6(3)
C22 C28 C29 109.1(3)
C30 C28 C29 111.0(4)
C22 C28 H28 107.6
C30 C28 H28 107.6
C29 C28 H28 107.6
C28 C29 H29A 109.5
C28 C29 H29B 109.5
H29A C29 H29B 109.5
C28 C29 H29C 109.5
H29A C29 H29C 109.5
H29B C29 H29C 109.5
C28 C30 H30A 109.5
C28 C30 H30B 109.5
H30A C30 H30B 109.5
C28 C30 H30C 109.5
H30A C30 H30C 109.5
H30B C30 H30C 109.5
C24 C23 C22 122.2(3)
C24 C23 Ru 71.3(2)
C22 C23 Ru 71.5(2)
C24 C23 H23 118.9
C22 C23 H23 118.9
Ru C23 H23 131.3
C23 C24 C25 120.4(4)
C23 C24 Ru 71.6(2)
C25 C24 Ru 72.6(2)
C23 C24 H24 119.8
C25 C24 H24 119.8
Ru C24 H24 128.2
C26 C25 C24 117.8(4)
C26 C25 C31 121.0(4)
C24 C25 C31 121.2(4)
C26 C25 Ru 71.4(2)
C24 C25 Ru 69.9(2)
C31 C25 Ru 129.9(3)
C25 C31 H31A 109.5
C25 C31 H31B 109.5
H31A C31 H31B 109.5
C25 C31 H31C 109.5
H31A C31 H31C 109.5
H31B C31 H31C 109.5
C25 C26 C27 121.3(3)
C25 C26 Ru 72.1(2)
C27 C26 Ru 69.0(2)
C25 C26 H26 119.3
C27 C26 H26 119.3
Ru C26 H26 132.8
C26 C27 C22 121.7(4)
C26 C27 Ru 73.6(2)
C22 C27 Ru 73.0(2)
C26 C27 H27 119.2
C22 C27 H27 119.2
Ru C27 H27 126.2
Cl3 C32 Cl2 110.7(5)
Cl3 C32 Cl4 110.2(4)
Cl2 C32 Cl4 111.2(4)
Cl3 C32 H32 108.2
Cl2 C32 H32 108.2
Cl4 C32 H32 108.2

loop_
_geom_bond_atom_site_label_1
_geom_bond_atom_site_label_2
_geom_bond_distance
Ru N1 2.106(3)
Ru N2 2.118(3)
Ru C27 2.169(4)
Ru C24 2.203(4)
Ru C23 2.208(4)
Ru C22 2.216(4)
Ru C26 2.229(4)
Ru C25 2.238(4)
Ru Cl1 2.4287(10)
C1 C2 1.386(5)
C1 C6 1.394(5)
C1 N1 1.432(4)
C2 C3 1.395(5)
C2 H2 0.9500
C3 C4 1.385(5)
C3 C7 1.504(6)
C7 F1 1.326(6)
C7 F3 1.328(6)
C7 F2 1.335(6)
C4 C5 1.388(5)
C4 H4 0.9500
C5 C6 1.390(5)
C5 C8 1.497(5)
C8 F4 1.326(5)
C8 F6 1.341(5)
C8 F5 1.348(5)
C6 H6 0.9500
N1 C9 1.315(5)
C9 C11 1.390(5)
C9 C10 1.539(5)
C10 F9 1.325(5)
C10 F7 1.336(5)
C10 F8 1.345(6)
C11 C12 1.388(5)
C11 H11 0.9500
C12 N2 1.312(5)
C12 C13 1.543(5)
C13 F11 1.332(5)
C13 F10 1.338(5)
C13 F12 1.343(5)
N2 C14 1.439(4)
C14 C15 1.387(5)
C14 C19 1.391(5)
C15 C16 1.393(5)
C15 H15 0.9500
C16 C17 1.382(6)
C16 C20 1.506(6)
C20 F13 1.321(6)
C20 F14 1.321(5)
C20 F15 1.334(6)
C17 C18 1.391(6)
C17 H17 0.9500
C18 C19 1.385(5)
C18 C21 1.501(6)
C21 F17 1.318(6)
C21 F16 1.320(5)
C21 F18 1.346(7)
C19 H19 0.9500
C22 C27 1.416(5)
C22 C23 1.424(5)
C22 C28 1.513(5)
C28 C30 1.519(6)
C28 C29 1.529(6)
C28 H28 1.0000
C29 H29A 0.9800
C29 H29B 0.9800
C29 H29C 0.9800
C30 H30A 0.9800
C30 H30B 0.9800
C30 H30C 0.9800
C23 C24 1.404(6)
C23 H23 0.9500
C24 C25 1.427(5)
C24 H24 0.9500
C25 C26 1.401(6)
C25 C31 1.507(6)
C31 H31A 0.9800
C31 H31B 0.9800
C31 H31C 0.9800
C26 C27 1.414(5)
C26 H26 0.9500
C27 H27 0.9500
C32 Cl3 1.679(7)
C32 Cl2 1.697(7)
C32 Cl4 1.736(7)
C32 H32 1.0000

loop_
_geom_torsion_atom_site_label_1
_geom_torsion_atom_site_label_2
_geom_torsion_atom_site_label_3
_geom_torsion_atom_site_label_4
_geom_torsion
C6 C1 C2 C3 0.4(6)
N1 C1 C2 C3 177.7(4)
C1 C2 C3 C4 0.0(6)
C1 C2 C3 C7 178.5(4)
C4 C3 C7 F1 -141.5(4)
C2 C3 C7 F1 39.9(6)
C4 C3 C7 F3 -20.8(6)
C2 C3 C7 F3 160.7(4)
C4 C3 C7 F2 99.6(5)
C2 C3 C7 F2 -79.0(5)
C2 C3 C4 C5 -0.2(6)
C7 C3 C4 C5 -178.7(4)
C3 C4 C5 C6 0.1(6)
C3 C4 C5 C8 179.2(4)
C4 C5 C8 F4 6.2(6)
C6 C5 C8 F4 -174.6(4)
C4 C5 C8 F6 128.9(4)
C6 C5 C8 F6 -51.9(5)
C4 C5 C8 F5 -113.4(4)
C6 C5 C8 F5 65.8(5)
C4 C5 C6 C1 0.3(6)
C8 C5 C6 C1 -178.9(3)
C2 C1 C6 C5 -0.5(6)
N1 C1 C6 C5 -177.9(3)
C2 C1 N1 C9 83.0(5)
C6 C1 N1 C9 -99.6(4)
C2 C1 N1 Ru -101.3(4)
C6 C1 N1 Ru 76.1(4)
N2 Ru N1 C9 -6.0(3)
C27 Ru N1 C9 -133.3(3)
C24 Ru N1 C9 160.0(4)
C23 Ru N1 C9 -98.1(4)
C22 Ru N1 C9 -103.4(3)
C26 Ru N1 C9 -170.7(3)
C25 Ru N1 C9 161.7(3)
Cl1 Ru N1 C9 77.0(3)
N2 Ru N1 C1 178.5(3)
C27 Ru N1 C1 51.2(3)
C24 Ru N1 C1 -15.5(5)
C23 Ru N1 C1 86.4(4)
C22 Ru N1 C1 81.1(3)
C26 Ru N1 C1 13.8(3)
C25 Ru N1 C1 -13.8(3)
Cl1 Ru N1 C1 -98.5(2)
C1 N1 C9 C11 176.8(4)
Ru N1 C9 C11 1.6(6)
C1 N1 C9 C10 -4.5(5)
Ru N1 C9 C10 -179.7(3)
N1 C9 C10 F9 170.9(4)
C11 C9 C10 F9 -10.3(5)
N1 C9 C10 F7 50.0(5)
C11 C9 C10 F7 -131.1(4)
N1 C9 C10 F8 -69.8(5)
C11 C9 C10 F8 109.0(4)
N1 C9 C11 C12 4.1(7)
C10 C9 C11 C12 -174.6(4)
C9 C11 C12 N2 -1.6(7)
C9 C11 C12 C13 179.0(4)
N2 C12 C13 F11 -169.2(4)
C11 C12 C13 F11 10.3(5)
N2 C12 C13 F10 -48.8(5)
C11 C12 C13 F10 130.6(4)
N2 C12 C13 F12 71.8(5)
C11 C12 C13 F12 -108.8(4)
C11 C12 N2 C14 178.9(4)
C13 C12 N2 C14 -1.7(5)
C11 C12 N2 Ru -6.0(6)
C13 C12 N2 Ru 173.3(3)
N1 Ru N2 C12 8.1(3)
C27 Ru N2 C12 99.5(3)
C24 Ru N2 C12 -166.3(3)
C23 Ru N2 C12 161.7(3)
C22 Ru N2 C12 124.4(3)
C26 Ru N2 C12 111.8(5)
C25 Ru N2 C12 -151.5(3)
Cl1 Ru N2 C12 -75.7(3)
N1 Ru N2 C14 -176.6(3)
C27 Ru N2 C14 -85.1(3)
C24 Ru N2 C14 9.0(3)
C23 Ru N2 C14 -23.0(3)
C22 Ru N2 C14 -60.3(3)
C26 Ru N2 C14 -72.9(6)
C25 Ru N2 C14 23.8(4)
Cl1 Ru N2 C14 99.6(2)
C12 N2 C14 C15 -77.2(5)
Ru N2 C14 C15 107.3(4)
C12 N2 C14 C19 106.7(4)
Ru N2 C14 C19 -68.9(4)
C19 C14 C15 C16 1.2(6)
N2 C14 C15 C16 -174.9(4)
C14 C15 C16 C17 -0.9(6)
C14 C15 C16 C20 176.0(4)
C17 C16 C20 F13 -139.4(5)
C15 C16 C20 F13 43.8(6)
C17 C16 C20 F14 -17.9(7)
C15 C16 C20 F14 165.2(4)
C17 C16 C20 F15 102.9(5)
C15 C16 C20 F15 -74.0(6)
C15 C16 C17 C18 -0.4(6)
C20 C16 C17 C18 -177.2(4)
C16 C17 C18 C19 1.4(7)
C16 C17 C18 C21 -176.8(4)
C19 C18 C21 F17 30.8(7)
C17 C18 C21 F17 -150.9(5)
C19 C18 C21 F16 153.6(4)
C17 C18 C21 F16 -28.1(7)
C19 C18 C21 F18 -87.3(5)
C17 C18 C21 F18 91.0(5)
C17 C18 C19 C14 -1.1(6)
C21 C18 C19 C14 177.2(4)
C15 C14 C19 C18 -0.3(6)
N2 C14 C19 C18 175.9(4)
N1 Ru C22 C27 -54.7(2)
N2 Ru C22 C27 -146.8(2)
C24 Ru C22 C27 101.8(2)
C23 Ru C22 C27 129.2(3)
C26 Ru C22 C27 29.5(2)
C25 Ru C22 C27 65.1(2)
Cl1 Ru C22 C27 124.0(3)
N1 Ru C22 C23 176.1(2)
N2 Ru C22 C23 84.0(2)
C27 Ru C22 C23 -129.2(3)
C24 Ru C22 C23 -27.4(2)
C26 Ru C22 C23 -99.6(2)
C25 Ru C22 C23 -64.1(2)
Cl1 Ru C22 C23 -5.1(4)
N1 Ru C22 C28 60.5(4)
N2 Ru C22 C28 -31.6(4)
C27 Ru C22 C28 115.2(4)
C24 Ru C22 C28 -143.0(4)
C23 Ru C22 C28 -115.6(4)
C26 Ru C22 C28 144.8(4)
C25 Ru C22 C28 -179.7(4)
Cl1 Ru C22 C28 -120.7(3)
C27 C22 C28 C30 43.0(5)
C23 C22 C28 C30 -138.8(4)
Ru C22 C28 C30 -47.0(5)
C27 C22 C28 C29 -81.5(5)
C23 C22 C28 C29 96.7(4)
Ru C22 C28 C29 -171.5(3)
C27 C22 C23 C24 -1.7(5)
C28 C22 C23 C24 180.0(4)
Ru C22 C23 C24 52.3(3)
C27 C22 C23 Ru -54.0(3)
C28 C22 C23 Ru 127.7(3)
N1 Ru C23 C24 -142.8(3)
N2 Ru C23 C24 125.9(2)
C27 Ru C23 C24 -104.0(3)
C22 Ru C23 C24 -135.0(3)
C26 Ru C23 C24 -66.3(2)
C25 Ru C23 C24 -29.6(2)
Cl1 Ru C23 C24 42.9(3)
N1 Ru C23 C22 -7.8(4)
N2 Ru C23 C22 -99.1(2)
C27 Ru C23 C22 31.0(2)
C24 Ru C23 C22 135.0(3)
C26 Ru C23 C22 68.7(2)
C25 Ru C23 C22 105.4(2)
Cl1 Ru C23 C22 177.92(17)
C22 C23 C24 C25 3.5(6)
Ru C23 C24 C25 55.9(3)
C22 C23 C24 Ru -52.4(3)
N1 Ru C24 C23 133.9(4)
N2 Ru C24 C23 -61.2(3)
C27 Ru C24 C23 65.1(2)
C22 Ru C24 C23 27.7(2)
C26 Ru C24 C23 101.8(3)
C25 Ru C24 C23 131.6(4)
Cl1 Ru C24 C23 -144.9(2)
N1 Ru C24 C25 2.3(5)
N2 Ru C24 C25 167.2(2)
C27 Ru C24 C25 -66.5(2)
C23 Ru C24 C25 -131.6(4)
C22 Ru C24 C25 -103.9(3)
C26 Ru C24 C25 -29.8(2)
Cl1 Ru C24 C25 83.5(2)
C23 C24 C25 C26 -0.7(6)
Ru C24 C25 C26 54.8(3)
C23 C24 C25 C31 179.2(4)
Ru C24 C25 C31 -125.3(4)
C23 C24 C25 Ru -55.4(3)
N1 Ru C25 C26 50.7(3)
N2 Ru C25 C26 -153.2(2)
C27 Ru C25 C26 -27.6(2)
C24 Ru C25 C26 -130.3(4)
C23 Ru C25 C26 -100.9(3)
C22 Ru C25 C26 -64.4(2)
Cl1 Ru C25 C26 132.6(2)
N1 Ru C25 C24 -179.0(2)
N2 Ru C25 C24 -22.9(4)
C27 Ru C25 C24 102.7(3)
C23 Ru C25 C24 29.4(2)
C22 Ru C25 C24 65.9(2)
C26 Ru C25 C24 130.3(4)
Cl1 Ru C25 C24 -97.1(2)
N1 Ru C25 C31 -64.5(4)
N2 Ru C25 C31 91.6(4)
C27 Ru C25 C31 -142.8(4)
C24 Ru C25 C31 114.5(5)
C23 Ru C25 C31 143.8(4)
C22 Ru C25 C31 -179.6(4)
C26 Ru C25 C31 -115.2(5)
Cl1 Ru C25 C31 17.4(4)
C24 C25 C26 C27 -3.7(6)
C31 C25 C26 C27 176.4(4)
Ru C25 C26 C27 50.4(3)
C24 C25 C26 Ru -54.1(3)
C31 C25 C26 Ru 126.0(4)
N1 Ru C26 C25 -138.1(2)
N2 Ru C26 C25 119.0(5)
C27 Ru C26 C25 135.2(3)
C24 Ru C26 C25 30.5(2)
C23 Ru C26 C25 67.6(2)
C22 Ru C26 C25 105.5(3)
Cl1 Ru C26 C25 -52.9(2)
N1 Ru C26 C27 86.7(2)
N2 Ru C26 C27 -16.2(6)
C24 Ru C26 C27 -104.7(2)
C23 Ru C26 C27 -67.6(2)
C22 Ru C26 C27 -29.7(2)
C25 Ru C26 C27 -135.2(3)
Cl1 Ru C26 C27 171.96(18)
C25 C26 C27 C22 5.6(6)
Ru C26 C27 C22 57.3(3)
C25 C26 C27 Ru -51.7(3)
C23 C22 C27 C26 -2.7(5)
C28 C22 C27 C26 175.6(4)
Ru C22 C27 C26 -57.6(3)
C23 C22 C27 Ru 54.8(3)
C28 C22 C27 Ru -126.9(3)
N1 Ru C27 C26 -95.6(2)
N2 Ru C27 C26 174.6(2)
C24 Ru C27 C26 64.1(2)
C23 Ru C27 C26 100.6(2)
C22 Ru C27 C26 131.5(3)
C25 Ru C27 C26 27.0(2)
Cl1 Ru C27 C26 -14.7(3)
N1 Ru C27 C22 132.9(2)
N2 Ru C27 C22 43.1(3)
C24 Ru C27 C22 -67.4(2)
C23 Ru C27 C22 -30.9(2)
C26 Ru C27 C22 -131.5(3)
C25 Ru C27 C22 -104.5(2)
Cl1 Ru C27 C22 -146.20(19)
